data_2236590
loop_
_publ_author_name
'Senge, Mathias O.'

_publ_section_title
;
 [5,15-Bis(2-methylpropyl)porphyrinato]nickel(II)
;
_journal_coeditor_code RN2107
_journal_issue 9
_journal_name_full 'Acta Crystallographica Section E'
_journal_page_first m1191
_journal_page_last m1192
_journal_paper_doi 10.1107/S1600536812035726
_journal_volume 68
_journal_year 2012
_chemical_formula_iupac '[Ni (C28 H28 N4)]'
_chemical_formula_moiety 'C28 H28 N4 Ni'
_chemical_formula_sum 'C28 H28 N4 Ni'
_chemical_formula_weight 479.25
_chemical_melting_point ?
_chemical_name_common Ni(II)(Di-iBu-Por)
_chemical_name_systematic
;
[5,15-Bis(2-methylpropylporphyrinato]nickel(II)
;
_space_group_IT_number 2
_symmetry_cell_setting triclinic
_symmetry_space_group_name_Hall '-P 1'
_symmetry_space_group_name_H-M 'P -1'
_atom_sites_solution_hydrogens geom
_atom_sites_solution_primary heavy
_atom_sites_solution_secondary difmap
_audit_creation_method SHELXL-97
_cell_angle_alpha 73.03(3)
_cell_angle_beta 75.27(3)
_cell_angle_gamma 73.39(3)
_cell_formula_units_Z 3
_cell_length_a 9.951(2)
_cell_length_b 13.197(3)
_cell_length_c 13.700(3)
_cell_measurement_reflns_used 7215
_cell_measurement_temperature 90(2)
_cell_measurement_theta_max 62.863
_cell_measurement_theta_min 4.812
_cell_volume 1620.1(7)
_computing_cell_refinement 'SAINT (Bruker, 2005)'
_computing_data_collection 'APEX2 (Bruker, 2005)'
_computing_data_reduction 'SAINT (Bruker, 2005)'
_computing_molecular_graphics 'XP in SHELXTL (Sheldrick, 2008)'
_computing_publication_material 'SHELXTL (Sheldrick, 2008)'
_computing_structure_refinement 'SHELXL97 (Sheldrick, 2008)'
_computing_structure_solution 'SHELXS97 (Sheldrick, 2008)'
_diffrn_ambient_temperature 90(2)
_diffrn_detector_area_resol_mean 8.3
_diffrn_measured_fraction_theta_full 0.994
_diffrn_measured_fraction_theta_max 0.994
_diffrn_measurement_device_type 'Bruker SMART APEXII'
_diffrn_measurement_method \w
_diffrn_radiation_monochromator graphite
_diffrn_radiation_source 'fine-focus sealed tube'
_diffrn_radiation_type MoK\a
_diffrn_radiation_wavelength 0.71073
_diffrn_reflns_av_R_equivalents 0.0330
_diffrn_reflns_av_sigmaI/netI 0.0369
_diffrn_reflns_limit_h_max 12
_diffrn_reflns_limit_h_min -12
_diffrn_reflns_limit_k_max 17
_diffrn_reflns_limit_k_min -17
_diffrn_reflns_limit_l_max 17
_diffrn_reflns_limit_l_min -17
_diffrn_reflns_number 21454
_diffrn_reflns_theta_full 27.55
_diffrn_reflns_theta_max 27.55
_diffrn_reflns_theta_min 2.00
_diffrn_standards_decay_% 0
_diffrn_standards_interval_count 0
_diffrn_standards_interval_time 0
_diffrn_standards_number 0
_exptl_absorpt_coefficient_mu 0.924
_exptl_absorpt_correction_T_max 0.9954
_exptl_absorpt_correction_T_min 0.8368
_exptl_absorpt_correction_type multi-scan
_exptl_absorpt_process_details '(SADABS; Bruker, 2005)'
_exptl_crystal_colour red
_exptl_crystal_density_diffrn 1.474
_exptl_crystal_density_meas ?
_exptl_crystal_density_method 'not measured'
_exptl_crystal_description plate
_exptl_crystal_F_000 756
_exptl_crystal_size_max 0.20
_exptl_crystal_size_mid 0.15
_exptl_crystal_size_min 0.01
_refine_diff_density_max 0.726
_refine_diff_density_min -0.375
_refine_ls_extinction_method none
_refine_ls_goodness_of_fit_ref 1.041
_refine_ls_hydrogen_treatment constr
_refine_ls_matrix_type full
_refine_ls_number_parameters 454
_refine_ls_number_reflns 7431
_refine_ls_number_restraints 0
_refine_ls_restrained_S_all 1.041
_refine_ls_R_factor_all 0.0464
_refine_ls_R_factor_gt 0.0331
_refine_ls_shift/su_max 0.001
_refine_ls_shift/su_mean 0.000
_refine_ls_structure_factor_coef Fsqd
_refine_ls_weighting_details 'calc w=1/[\s^2^(Fo^2^)+(0.0528P)^2^+0.2380P] where P=(Fo^2^+2Fc^2^)/3'
_refine_ls_weighting_scheme calc
_refine_ls_wR_factor_gt 0.0887
_refine_ls_wR_factor_ref 0.0960
_reflns_number_gt 5881
_reflns_number_total 7431
_reflns_threshold_expression I>2sigma(I)
_cod_data_source_file rn2107.cif
_cod_data_source_block I
_cod_depositor_comments
;
The following automatic conversions were performed:

'_chemical_melting_point' value 'n/d' was changed to '?' - the value
is undefined or not given.

Automatic conversion script
Id: cif_fix_values 1891 2012-01-12 08:04:46Z andrius 

The following automatic conversions were performed:

'_exptl_crystal_density_meas' value 'n/d' was changed to '?' - the
value is perceived as not measured.

Automatic conversion script
Id: cif_fix_values 3008 2015-01-20 13:52:24Z robertas 
;
_cod_database_code 2236590
_cod_database_fobs_code 2236590

loop_
_symmetry_equiv_pos_as_xyz
'x, y, z'
'-x, -y, -z'

loop_
_atom_site_type_symbol
_atom_site_label
_atom_site_fract_x
_atom_site_fract_y
_atom_site_fract_z
_atom_site_U_iso_or_equiv
_atom_site_adp_type
_atom_site_calc_flag
_atom_site_refinement_flags
_atom_site_occupancy
_atom_site_symmetry_multiplicity
Ni Ni1 0.01600(2) 0.178583(17) 0.287430(16) 0.01052(7) Uani d . 1 1
N N21 0.09964(15) 0.13788(11) 0.41252(11) 0.0120(3) Uani d . 1 1
N N22 -0.17178(15) 0.18586(11) 0.37693(11) 0.0119(3) Uani d . 1 1
N N23 -0.06732(15) 0.21932(11) 0.16241(11) 0.0123(3) Uani d . 1 1
N N24 0.20411(15) 0.16763(11) 0.19834(11) 0.0117(3) Uani d . 1 1
C C1 0.24215(19) 0.11741(14) 0.41507(13) 0.0133(3) Uani d . 1 1
C C2 0.26587(19) 0.08745(14) 0.51990(13) 0.0151(4) Uani d . 1 1
H H2A 0.3549 0.0709 0.5412 0.018 Uiso calc R 1 1
C C3 0.13722(19) 0.08738(14) 0.58197(14) 0.0152(4) Uani d . 1 1
H H3A 0.1186 0.0696 0.6558 0.018 Uiso calc R 1 1
C C4 0.03290(19) 0.11912(13) 0.51629(13) 0.0132(3) Uani d . 1 1
C C5 -0.11240(19) 0.12848(13) 0.55287(13) 0.0135(3) Uani d . 1 1
C C6 -0.20684(18) 0.16178(13) 0.48477(13) 0.0134(3) Uani d . 1 1
C C7 -0.35888(19) 0.17765(14) 0.51781(14) 0.0156(4) Uani d . 1 1
H H7A -0.4091 0.1656 0.5876 0.019 Uiso calc R 1 1
C C8 -0.41722(19) 0.21270(14) 0.43196(14) 0.0152(4) Uani d . 1 1
H H8A -0.5160 0.2313 0.4294 0.018 Uiso calc R 1 1
C C9 -0.30068(19) 0.21646(14) 0.34503(14) 0.0137(3) Uani d . 1 1
C C10 -0.32030(19) 0.24546(14) 0.24399(13) 0.0143(3) Uani d . 1 1
H H10A -0.4154 0.2667 0.2318 0.017 Uiso calc R 1 1
C C11 -0.21063(19) 0.24565(13) 0.15931(13) 0.0133(3) Uani d . 1 1
C C12 -0.23387(19) 0.27354(14) 0.05493(13) 0.0152(4) Uani d . 1 1
H H12A -0.3234 0.2946 0.0334 0.018 Uiso calc R 1 1
C C13 -0.10439(19) 0.26420(14) -0.00671(14) 0.0154(4) Uani d . 1 1
H H13A -0.0853 0.2775 -0.0803 0.019 Uiso calc R 1 1
C C14 -0.00007(19) 0.23047(13) 0.05900(13) 0.0126(3) Uani d . 1 1
C C15 0.14609(19) 0.21209(13) 0.02340(13) 0.0128(3) Uani d . 1 1
C C16 0.24007(18) 0.18209(13) 0.09133(13) 0.0134(3) Uani d . 1 1
C C17 0.39244(19) 0.16363(14) 0.05829(14) 0.0153(4) Uani d . 1 1
H H17A 0.4433 0.1683 -0.0111 0.018 Uiso calc R 1 1
C C18 0.44959(19) 0.13858(14) 0.14356(13) 0.0150(4) Uani d . 1 1
H H18A 0.5482 0.1223 0.1462 0.018 Uiso calc R 1 1
C C19 0.33268(18) 0.14126(13) 0.22971(13) 0.0132(3) Uani d . 1 1
C C20 0.35183(19) 0.11896(14) 0.33050(14) 0.0144(3) Uani d . 1 1
H H20A 0.4464 0.1038 0.3423 0.017 Uiso calc R 1 1
C C51 -0.17085(19) 0.10162(14) 0.66844(13) 0.0144(3) Uani d . 1 1
H H51A -0.0921 0.0545 0.7042 0.017 Uiso calc R 1 1
H H51B -0.2432 0.0588 0.6813 0.017 Uiso calc R 1 1
C C52 -0.23936(19) 0.19972(14) 0.71841(13) 0.0163(4) Uani d . 1 1
H H52A -0.3204 0.2464 0.6834 0.020 Uiso calc R 1 1
C C53 -0.2991(2) 0.15754(17) 0.83269(14) 0.0247(4) Uani d . 1 1
H H53A -0.3481 0.2192 0.8644 0.037 Uiso calc R 1 1
H H53B -0.2208 0.1125 0.8685 0.037 Uiso calc R 1 1
H H53C -0.3668 0.1138 0.8387 0.037 Uiso calc R 1 1
C C54 -0.1336(2) 0.26873(14) 0.70584(14) 0.0192(4) Uani d . 1 1
H H54A -0.1823 0.3318 0.7356 0.029 Uiso calc R 1 1
H H54B -0.0956 0.2938 0.6319 0.029 Uiso calc R 1 1
H H54C -0.0551 0.2249 0.7419 0.029 Uiso calc R 1 1
C C151 0.20745(19) 0.22250(14) -0.09139(13) 0.0144(4) Uani d . 1 1
H H15A 0.2840 0.2628 -0.1108 0.017 Uiso calc R 1 1
H H15B 0.1315 0.2664 -0.1313 0.017 Uiso calc R 1 1
C C152 0.26898(19) 0.11315(14) -0.12369(13) 0.0156(4) Uani d . 1 1
H H15C 0.3450 0.0692 -0.0826 0.019 Uiso calc R 1 1
C C153 0.1561(2) 0.04767(15) -0.10150(15) 0.0211(4) Uani d . 1 1
H H15D 0.1999 -0.0209 -0.1229 0.032 Uiso calc R 1 1
H H15E 0.0798 0.0897 -0.1403 0.032 Uiso calc R 1 1
H H15F 0.1162 0.0322 -0.0270 0.032 Uiso calc R 1 1
C C154 0.3382(2) 0.13526(15) -0.23833(14) 0.0215(4) Uani d . 1 1
H H15G 0.3870 0.0661 -0.2575 0.032 Uiso calc R 1 1
H H15H 0.4074 0.1797 -0.2508 0.032 Uiso calc R 1 1
H H15I 0.2645 0.1742 -0.2804 0.032 Uiso calc R 1 1
Ni Ni2 0.0000 0.5000 0.0000 0.01010(8) Uani d S 1 2
N N25 0.07725(16) 0.46002(11) 0.12751(11) 0.0121(3) Uani d . 1 1
N N28 0.19117(15) 0.48543(11) -0.08547(11) 0.0119(3) Uani d . 1 1
C C21 0.21889(19) 0.43651(13) 0.13368(13) 0.0132(3) Uani d . 1 1
C C22 0.2379(2) 0.41090(14) 0.23900(14) 0.0160(4) Uani d . 1 1
H H22A 0.3258 0.3936 0.2622 0.019 Uiso calc R 1 1
C C23 0.10709(19) 0.41616(14) 0.29854(14) 0.0158(4) Uani d . 1 1
H H23A 0.0852 0.4020 0.3722 0.019 Uiso calc R 1 1
C C24 0.00630(19) 0.44711(13) 0.23025(13) 0.0130(3) Uani d . 1 1
C C25 -0.14021(19) 0.46298(13) 0.26333(13) 0.0127(3) Uani d . 1 1
C C36 0.23108(18) 0.50284(13) -0.19230(13) 0.0126(3) Uani d . 1 1
C C37 0.38420(19) 0.48051(14) -0.22192(14) 0.0155(4) Uani d . 1 1
H H37A 0.4376 0.4863 -0.2907 0.019 Uiso calc R 1 1
C C38 0.43770(19) 0.44991(14) -0.13422(14) 0.0155(4) Uani d . 1 1
H H38A 0.5357 0.4293 -0.1290 0.019 Uiso calc R 1 1
C C39 0.31770(18) 0.45454(13) -0.05027(13) 0.0132(3) Uani d . 1 1
C C40 0.33182(19) 0.43296(14) 0.05146(14) 0.0144(3) Uani d . 1 1
H H40A 0.4255 0.4144 0.0659 0.017 Uiso calc R 1 1
C C251 -0.20483(19) 0.44345(14) 0.37852(13) 0.0143(4) Uani d . 1 1
H H25B -0.1304 0.3949 0.4178 0.017 Uiso calc R 1 1
H H25C -0.2818 0.4047 0.3918 0.017 Uiso calc R 1 1
C C252 -0.26687(19) 0.54652(14) 0.42135(13) 0.0147(4) Uani d . 1 1
H H25D -0.3437 0.5947 0.3827 0.018 Uiso calc R 1 1
C C253 -0.3340(2) 0.51309(15) 0.53581(14) 0.0217(4) Uani d . 1 1
H H25E -0.3883 0.5782 0.5608 0.033 Uiso calc R 1 1
H H25F -0.2587 0.4737 0.5763 0.033 Uiso calc R 1 1
H H25G -0.3982 0.4659 0.5437 0.033 Uiso calc R 1 1
C C254 -0.1548(2) 0.61033(15) 0.40823(15) 0.0197(4) Uani d . 1 1
H H25H -0.1994 0.6750 0.4362 0.029 Uiso calc R 1 1
H H25I -0.1145 0.6327 0.3343 0.029 Uiso calc R 1 1
H H25J -0.0787 0.5643 0.4457 0.029 Uiso calc R 1 1

loop_
_atom_site_aniso_label
_atom_site_aniso_U_11
_atom_site_aniso_U_22
_atom_site_aniso_U_33
_atom_site_aniso_U_12
_atom_site_aniso_U_13
_atom_site_aniso_U_23
Ni1 0.01265(12) 0.01100(12) 0.00933(12) -0.00463(9) -0.00089(8) -0.00364(8)
N21 0.0146(7) 0.0121(7) 0.0108(7) -0.0055(6) -0.0006(6) -0.0039(6)
N22 0.0159(7) 0.0116(7) 0.0100(7) -0.0059(6) -0.0018(6) -0.0032(5)
N23 0.0152(7) 0.0104(7) 0.0124(7) -0.0041(6) -0.0014(6) -0.0042(6)
N24 0.0146(7) 0.0104(7) 0.0116(7) -0.0049(6) -0.0025(6) -0.0031(5)
C1 0.0176(9) 0.0119(8) 0.0127(8) -0.0053(7) -0.0038(7) -0.0035(7)
C2 0.0181(9) 0.0150(8) 0.0144(9) -0.0036(7) -0.0061(7) -0.0045(7)
C3 0.0202(9) 0.0156(8) 0.0126(8) -0.0060(7) -0.0034(7) -0.0053(7)
C4 0.0193(9) 0.0106(8) 0.0113(8) -0.0051(7) -0.0022(7) -0.0036(6)
C5 0.0214(9) 0.0102(8) 0.0111(8) -0.0062(7) -0.0008(7) -0.0050(6)
C6 0.0162(9) 0.0109(8) 0.0144(8) -0.0068(7) 0.0017(7) -0.0054(7)
C7 0.0168(9) 0.0170(9) 0.0151(9) -0.0081(7) 0.0030(7) -0.0080(7)
C8 0.0151(9) 0.0149(8) 0.0178(9) -0.0061(7) -0.0002(7) -0.0069(7)
C9 0.0153(9) 0.0118(8) 0.0165(9) -0.0066(7) 0.0002(7) -0.0065(7)
C10 0.0126(8) 0.0147(8) 0.0180(9) -0.0036(7) -0.0044(7) -0.0058(7)
C11 0.0167(9) 0.0100(8) 0.0148(9) -0.0039(7) -0.0034(7) -0.0040(7)
C12 0.0185(9) 0.0140(8) 0.0151(9) -0.0035(7) -0.0058(7) -0.0041(7)
C13 0.0207(9) 0.0143(8) 0.0125(8) -0.0040(7) -0.0040(7) -0.0042(7)
C14 0.0197(9) 0.0087(8) 0.0111(8) -0.0038(7) -0.0043(7) -0.0033(6)
C15 0.0197(9) 0.0095(8) 0.0098(8) -0.0056(7) -0.0003(7) -0.0029(6)
C16 0.0164(9) 0.0114(8) 0.0132(8) -0.0058(7) 0.0012(7) -0.0049(7)
C17 0.0164(9) 0.0157(8) 0.0142(9) -0.0058(7) 0.0012(7) -0.0056(7)
C18 0.0147(9) 0.0149(8) 0.0163(9) -0.0058(7) -0.0002(7) -0.0048(7)
C19 0.0153(9) 0.0107(8) 0.0153(9) -0.0056(7) -0.0010(7) -0.0047(7)
C20 0.0147(9) 0.0135(8) 0.0175(9) -0.0045(7) -0.0047(7) -0.0048(7)
C51 0.0168(9) 0.0146(8) 0.0126(8) -0.0073(7) -0.0005(7) -0.0029(7)
C52 0.0180(9) 0.0174(9) 0.0140(9) -0.0051(7) -0.0007(7) -0.0057(7)
C53 0.0296(11) 0.0291(11) 0.0170(10) -0.0108(9) 0.0026(8) -0.0098(8)
C54 0.0256(10) 0.0170(9) 0.0193(9) -0.0083(8) -0.0046(8) -0.0069(7)
C151 0.0166(9) 0.0166(9) 0.0101(8) -0.0046(7) -0.0009(7) -0.0040(7)
C152 0.0194(9) 0.0153(8) 0.0123(8) -0.0030(7) -0.0044(7) -0.0036(7)
C153 0.0242(10) 0.0162(9) 0.0254(10) -0.0048(8) -0.0051(8) -0.0080(8)
C154 0.0283(10) 0.0212(10) 0.0138(9) -0.0027(8) -0.0012(8) -0.0074(7)
Ni2 0.01232(16) 0.01096(15) 0.00837(15) -0.00425(12) -0.00116(11) -0.00341(11)
N25 0.0144(7) 0.0115(7) 0.0115(7) -0.0048(6) -0.0012(6) -0.0038(6)
N28 0.0149(7) 0.0113(7) 0.0115(7) -0.0049(6) -0.0021(6) -0.0041(6)
C21 0.0177(9) 0.0100(8) 0.0138(8) -0.0040(7) -0.0048(7) -0.0032(7)
C22 0.0183(9) 0.0166(9) 0.0151(9) -0.0029(7) -0.0053(7) -0.0062(7)
C23 0.0198(9) 0.0159(9) 0.0126(8) -0.0035(7) -0.0036(7) -0.0047(7)
C24 0.0199(9) 0.0090(8) 0.0116(8) -0.0048(7) -0.0027(7) -0.0035(6)
C25 0.0204(9) 0.0095(8) 0.0102(8) -0.0062(7) -0.0007(7) -0.0042(6)
C36 0.0160(9) 0.0111(8) 0.0120(8) -0.0063(7) 0.0015(7) -0.0048(6)
C37 0.0175(9) 0.0174(9) 0.0135(8) -0.0078(7) 0.0013(7) -0.0066(7)
C38 0.0141(9) 0.0161(9) 0.0173(9) -0.0054(7) 0.0005(7) -0.0065(7)
C39 0.0148(8) 0.0110(8) 0.0148(9) -0.0052(7) -0.0004(7) -0.0045(7)
C40 0.0129(8) 0.0140(8) 0.0182(9) -0.0033(7) -0.0048(7) -0.0047(7)
C251 0.0198(9) 0.0132(8) 0.0108(8) -0.0067(7) -0.0005(7) -0.0035(7)
C252 0.0188(9) 0.0133(8) 0.0120(8) -0.0029(7) -0.0024(7) -0.0041(7)
C253 0.0278(10) 0.0216(10) 0.0141(9) -0.0044(8) 0.0004(8) -0.0068(7)
C254 0.0254(10) 0.0163(9) 0.0207(9) -0.0064(8) -0.0054(8) -0.0070(7)

loop_
_atom_type_symbol
_atom_type_description
_atom_type_scat_dispersion_real
_atom_type_scat_dispersion_imag
_atom_type_scat_source
C C 0.0033 0.0016 'International Tables Vol C Tables 4.2.6.8 and 6.1.1.4'
H H 0.0000 0.0000 'International Tables Vol C Tables 4.2.6.8 and 6.1.1.4'
N N 0.0061 0.0033 'International Tables Vol C Tables 4.2.6.8 and 6.1.1.4'
Ni Ni 0.3393 1.1124 'International Tables Vol C Tables 4.2.6.8 and 6.1.1.4'

loop_
_geom_angle_atom_site_label_1
_geom_angle_atom_site_label_2
_geom_angle_atom_site_label_3
_geom_angle_site_symmetry_1
_geom_angle_site_symmetry_3
_geom_angle
N24 Ni1 N22 . . 178.64(6)
N24 Ni1 N23 . . 88.41(6)
N22 Ni1 N23 . . 91.64(6)
N24 Ni1 N21 . . 91.53(6)
N22 Ni1 N21 . . 88.42(6)
N23 Ni1 N21 . . 179.93(7)
C1 N21 C4 . . 104.64(14)
C1 N21 Ni1 . . 126.10(12)
C4 N21 Ni1 . . 129.22(12)
C9 N22 C6 . . 104.52(14)
C9 N22 Ni1 . . 126.38(12)
C6 N22 Ni1 . . 129.09(12)
C11 N23 C14 . . 104.41(14)
C11 N23 Ni1 . . 126.11(12)
C14 N23 Ni1 . . 129.47(12)
C19 N24 C16 . . 104.29(14)
C19 N24 Ni1 . . 126.62(12)
C16 N24 Ni1 . . 129.08(12)
N21 C1 C20 . . 125.99(16)
N21 C1 C2 . . 111.28(16)
C20 C1 C2 . . 122.66(16)
C3 C2 C1 . . 106.52(16)
C3 C2 H2A . . 126.7
C1 C2 H2A . . 126.7
C2 C3 C4 . . 107.54(15)
C2 C3 H3A . . 126.2
C4 C3 H3A . . 126.2
C5 C4 N21 . . 125.86(16)
C5 C4 C3 . . 124.13(16)
N21 C4 C3 . . 110.01(15)
C6 C5 C4 . . 120.85(16)
C6 C5 C51 . . 118.64(16)
C4 C5 C51 . . 120.51(16)
C5 C6 N22 . . 126.42(16)
C5 C6 C7 . . 123.47(16)
N22 C6 C7 . . 110.11(15)
C8 C7 C6 . . 107.54(16)
C8 C7 H7A . . 126.2
C6 C7 H7A . . 126.2
C7 C8 C9 . . 106.44(16)
C7 C8 H8A . . 126.8
C9 C8 H8A . . 126.8
N22 C9 C10 . . 125.99(16)
N22 C9 C8 . . 111.37(15)
C10 C9 C8 . . 122.63(17)
C9 C10 C11 . . 123.98(17)
C9 C10 H10A . . 118.0
C11 C10 H10A . . 118.0
C10 C11 N23 . . 125.79(16)
C10 C11 C12 . . 122.87(16)
N23 C11 C12 . . 111.34(15)
C13 C12 C11 . . 106.63(16)
C13 C12 H12A . . 126.7
C11 C12 H12A . . 126.7
C12 C13 C14 . . 107.52(15)
C12 C13 H13A . . 126.2
C14 C13 H13A . . 126.2
C15 C14 N23 . . 125.46(16)
C15 C14 C13 . . 124.44(16)
N23 C14 C13 . . 110.10(15)
C16 C15 C14 . . 121.16(16)
C16 C15 C151 . . 118.16(16)
C14 C15 C151 . . 120.67(16)
C15 C16 N24 . . 126.37(16)
C15 C16 C17 . . 123.36(16)
N24 C16 C17 . . 110.26(15)
C18 C17 C16 . . 107.38(16)
C18 C17 H17A . . 126.3
C16 C17 H17A . . 126.3
C17 C18 C19 . . 106.45(16)
C17 C18 H18A . . 126.8
C19 C18 H18A . . 126.8
N24 C19 C20 . . 125.87(16)
N24 C19 C18 . . 111.62(15)
C20 C19 C18 . . 122.51(17)
C1 C20 C19 . . 123.85(17)
C1 C20 H20A . . 118.1
C19 C20 H20A . . 118.1
C5 C51 C52 . . 116.05(14)
C5 C51 H51A . . 108.3
C52 C51 H51A . . 108.3
C5 C51 H51B . . 108.3
C52 C51 H51B . . 108.3
H51A C51 H51B . . 107.4
C53 C52 C54 . . 111.04(15)
C53 C52 C51 . . 108.59(15)
C54 C52 C51 . . 112.07(15)
C53 C52 H52A . . 108.3
C54 C52 H52A . . 108.3
C51 C52 H52A . . 108.3
C52 C53 H53A . . 109.5
C52 C53 H53B . . 109.5
H53A C53 H53B . . 109.5
C52 C53 H53C . . 109.5
H53A C53 H53C . . 109.5
H53B C53 H53C . . 109.5
C52 C54 H54A . . 109.5
C52 C54 H54B . . 109.5
H54A C54 H54B . . 109.5
C52 C54 H54C . . 109.5
H54A C54 H54C . . 109.5
H54B C54 H54C . . 109.5
C15 C151 C152 . . 114.61(14)
C15 C151 H15A . . 108.6
C152 C151 H15A . . 108.6
C15 C151 H15B . . 108.6
C152 C151 H15B . . 108.6
H15A C151 H15B . . 107.6
C154 C152 C153 . . 111.25(15)
C154 C152 C151 . . 108.95(14)
C153 C152 C151 . . 112.31(15)
C154 C152 H15C . . 108.1
C153 C152 H15C . . 108.1
C151 C152 H15C . . 108.1
C152 C153 H15D . . 109.5
C152 C153 H15E . . 109.5
H15D C153 H15E . . 109.5
C152 C153 H15F . . 109.5
H15D C153 H15F . . 109.5
H15E C153 H15F . . 109.5
C152 C154 H15G . . 109.5
C152 C154 H15H . . 109.5
H15G C154 H15H . . 109.5
C152 C154 H15I . . 109.5
H15G C154 H15I . . 109.5
H15H C154 H15I . . 109.5
N28 Ni2 N28 2_565 . 180.0
N28 Ni2 N25 2_565 2_565 91.69(6)
N28 Ni2 N25 . 2_565 88.31(6)
N28 Ni2 N25 2_565 . 88.31(6)
N28 Ni2 N25 . . 91.69(6)
N25 Ni2 N25 2_565 . 180.0
C21 N25 C24 . . 104.31(15)
C21 N25 Ni2 . . 126.14(12)
C24 N25 Ni2 . . 129.55(12)
C39 N28 C36 . . 104.53(14)
C39 N28 Ni2 . . 126.32(12)
C36 N28 Ni2 . . 129.15(12)
N25 C21 C40 . . 125.86(16)
N25 C21 C22 . . 111.58(16)
C40 C21 C22 . . 122.52(17)
C23 C22 C21 . . 106.51(16)
C23 C22 H22A . . 126.7
C21 C22 H22A . . 126.7
C22 C23 C24 . . 107.43(16)
C22 C23 H23A . . 126.3
C24 C23 H23A . . 126.3
C25 C24 N25 . . 125.59(16)
C25 C24 C23 . . 124.25(16)
N25 C24 C23 . . 110.15(15)
C24 C25 C36 . 2_565 120.86(16)
C24 C25 C251 . . 120.56(16)
C36 C25 C251 2_565 . 118.58(16)
N28 C36 C25 . 2_565 126.47(16)
N28 C36 C37 . . 110.24(16)
C25 C36 C37 2_565 . 123.29(16)
C38 C37 C36 . . 107.33(16)
C38 C37 H37A . . 126.3
C36 C37 H37A . . 126.3
C37 C38 C39 . . 106.44(16)
C37 C38 H38A . . 126.8
C39 C38 H38A . . 126.8
N28 C39 C40 . . 125.81(16)
N28 C39 C38 . . 111.44(15)
C40 C39 C38 . . 122.73(17)
C39 C40 C21 . . 124.11(17)
C39 C40 H40A . . 117.9
C21 C40 H40A . . 117.9
C25 C251 C252 . . 115.43(14)
C25 C251 H25B . . 108.4
C252 C251 H25B . . 108.4
C25 C251 H25C . . 108.4
C252 C251 H25C . . 108.4
H25B C251 H25C . . 107.5
C253 C252 C254 . . 110.50(15)
C253 C252 C251 . . 108.62(14)
C254 C252 C251 . . 112.58(15)
C253 C252 H25D . . 108.3
C254 C252 H25D . . 108.3
C251 C252 H25D . . 108.3
C252 C253 H25E . . 109.5
C252 C253 H25F . . 109.5
H25E C253 H25F . . 109.5
C252 C253 H25G . . 109.5
H25E C253 H25G . . 109.5
H25F C253 H25G . . 109.5
C252 C254 H25H . . 109.5
C252 C254 H25I . . 109.5
H25H C254 H25I . . 109.5
C252 C254 H25J . . 109.5
H25H C254 H25J . . 109.5
H25I C254 H25J . . 109.5

loop_
_geom_bond_atom_site_label_1
_geom_bond_atom_site_label_2
_geom_bond_site_symmetry_2
_geom_bond_distance
_geom_bond_publ_flag
Ni1 N24 . 1.9497(16) y
Ni1 N22 . 1.9508(16) y
Ni1 N23 . 1.9595(15) y
Ni1 N21 . 1.9623(15) y
N21 C1 . 1.373(2) ?
N21 C4 . 1.390(2) ?
N22 C9 . 1.373(2) ?
N22 C6 . 1.390(2) ?
N23 C11 . 1.377(2) ?
N23 C14 . 1.389(2) ?
N24 C19 . 1.371(2) ?
N24 C16 . 1.387(2) ?
C1 C20 . 1.375(2) ?
C1 C2 . 1.436(2) ?
C2 C3 . 1.345(3) ?
C2 H2A . 0.9500 ?
C3 C4 . 1.438(2) ?
C3 H3A . 0.9500 ?
C4 C5 . 1.387(3) ?
C5 C6 . 1.385(2) ?
C5 C51 . 1.514(2) ?
C6 C7 . 1.437(2) ?
C7 C8 . 1.346(3) ?
C7 H7A . 0.9500 ?
C8 C9 . 1.436(2) ?
C8 H8A . 0.9500 ?
C9 C10 . 1.373(2) ?
C10 C11 . 1.376(2) ?
C10 H10A . 0.9500 ?
C11 C12 . 1.430(2) ?
C12 C13 . 1.344(3) ?
C12 H12A . 0.9500 ?
C13 C14 . 1.436(2) ?
C13 H13A . 0.9500 ?
C14 C15 . 1.385(2) ?
C15 C16 . 1.383(3) ?
C15 C151 . 1.516(2) ?
C16 C17 . 1.438(2) ?
C17 C18 . 1.343(3) ?
C17 H17A . 0.9500 ?
C18 C19 . 1.432(2) ?
C18 H18A . 0.9500 ?
C19 C20 . 1.376(2) ?
C20 H20A . 0.9500 ?
C51 C52 . 1.544(2) ?
C51 H51A . 0.9900 ?
C51 H51B . 0.9900 ?
C52 C53 . 1.524(3) ?
C52 C54 . 1.526(2) ?
C52 H52A . 1.0000 ?
C53 H53A . 0.9800 ?
C53 H53B . 0.9800 ?
C53 H53C . 0.9800 ?
C54 H54A . 0.9800 ?
C54 H54B . 0.9800 ?
C54 H54C . 0.9800 ?
C151 C152 . 1.544(2) ?
C151 H15A . 0.9900 ?
C151 H15B . 0.9900 ?
C152 C154 . 1.524(2) ?
C152 C153 . 1.526(3) ?
C152 H15C . 1.0000 ?
C153 H15D . 0.9800 ?
C153 H15E . 0.9800 ?
C153 H15F . 0.9800 ?
C154 H15G . 0.9800 ?
C154 H15H . 0.9800 ?
C154 H15I . 0.9800 ?
Ni2 N28 2_565 1.9537(16) ?
Ni2 N28 . 1.9537(16) y
Ni2 N25 2_565 1.9580(15) ?
Ni2 N25 . 1.9580(15) y
N25 C21 . 1.373(2) ?
N25 C24 . 1.390(2) ?
N28 C39 . 1.373(2) ?
N28 C36 . 1.383(2) ?
C21 C40 . 1.375(3) ?
C21 C22 . 1.432(2) ?
C22 C23 . 1.344(3) ?
C22 H22A . 0.9500 ?
C23 C24 . 1.438(2) ?
C23 H23A . 0.9500 ?
C24 C25 . 1.385(3) ?
C25 C36 2_565 1.388(2) ?
C25 C251 . 1.521(2) ?
C36 C25 2_565 1.388(2) ?
C36 C37 . 1.439(2) ?
C37 C38 . 1.345(3) ?
C37 H37A . 0.9500 ?
C38 C39 . 1.433(2) ?
C38 H38A . 0.9500 ?
C39 C40 . 1.374(2) ?
C40 H40A . 0.9500 ?
C251 C252 . 1.542(2) ?
C251 H25B . 0.9900 ?
C251 H25C . 0.9900 ?
C252 C253 . 1.527(2) ?
C252 C254 . 1.527(2) ?
C252 H25D . 1.0000 ?
C253 H25E . 0.9800 ?
C253 H25F . 0.9800 ?
C253 H25G . 0.9800 ?
C254 H25H . 0.9800 ?
C254 H25I . 0.9800 ?
C254 H25J . 0.9800 ?

loop_
_geom_torsion_atom_site_label_1
_geom_torsion_atom_site_label_2
_geom_torsion_atom_site_label_3
_geom_torsion_atom_site_label_4
_geom_torsion_site_symmetry_1
_geom_torsion_site_symmetry_4
_geom_torsion
N24 Ni1 N21 C1 . . 2.07(14)
N22 Ni1 N21 C1 . . -179.29(14)
N24 Ni1 N21 C4 . . -175.14(14)
N22 Ni1 N21 C4 . . 3.50(14)
N23 Ni1 N22 C9 . . -2.96(14)
N21 Ni1 N22 C9 . . 177.00(14)
N23 Ni1 N22 C6 . . 176.73(14)
N21 Ni1 N22 C6 . . -3.31(14)
N24 Ni1 N23 C11 . . -178.31(14)
N22 Ni1 N23 C11 . . 3.05(14)
N24 Ni1 N23 C14 . . 0.39(14)
N22 Ni1 N23 C14 . . -178.25(14)
N23 Ni1 N24 C19 . . 179.15(14)
N21 Ni1 N24 C19 . . -0.81(14)
N23 Ni1 N24 C16 . . -2.16(14)
N21 Ni1 N24 C16 . . 177.88(14)
C4 N21 C1 C20 . . 175.90(16)
Ni1 N21 C1 C20 . . -1.9(2)
C4 N21 C1 C2 . . -0.93(18)
Ni1 N21 C1 C2 . . -178.70(11)
N21 C1 C2 C3 . . 1.3(2)
C20 C1 C2 C3 . . -175.68(16)
C1 C2 C3 C4 . . -1.03(19)
C1 N21 C4 C5 . . -179.38(16)
Ni1 N21 C4 C5 . . -1.7(2)
C1 N21 C4 C3 . . 0.27(18)
Ni1 N21 C4 C3 . . 177.95(11)
C2 C3 C4 C5 . . -179.83(16)
C2 C3 C4 N21 . . 0.51(19)
N21 C4 C5 C6 . . -1.8(3)
C3 C4 C5 C6 . . 178.60(16)
N21 C4 C5 C51 . . 177.76(15)
C3 C4 C5 C51 . . -1.8(3)
C4 C5 C6 N22 . . 2.0(3)
C51 C5 C6 N22 . . -177.56(15)
C4 C5 C6 C7 . . -177.16(16)
C51 C5 C6 C7 . . 3.3(2)
C9 N22 C6 C5 . . -178.95(16)
Ni1 N22 C6 C5 . . 1.3(2)
C9 N22 C6 C7 . . 0.32(18)
Ni1 N22 C6 C7 . . -179.43(11)
C5 C6 C7 C8 . . 178.30(16)
N22 C6 C7 C8 . . -0.99(19)
C6 C7 C8 C9 . . 1.20(19)
C6 N22 C9 C10 . . -178.37(16)
Ni1 N22 C9 C10 . . 1.4(2)
C6 N22 C9 C8 . . 0.44(18)
Ni1 N22 C9 C8 . . -179.81(11)
C7 C8 C9 N22 . . -1.1(2)
C7 C8 C9 C10 . . 177.79(16)
N22 C9 C10 C11 . . 1.4(3)
C8 C9 C10 C11 . . -177.30(16)
C9 C10 C11 N23 . . -1.3(3)
C9 C10 C11 C12 . . 178.34(16)
C14 N23 C11 C10 . . 179.45(16)
Ni1 N23 C11 C10 . . -1.6(2)
C14 N23 C11 C12 . . -0.20(18)
Ni1 N23 C11 C12 . . 178.77(11)
C10 C11 C12 C13 . . -179.53(16)
N23 C11 C12 C13 . . 0.1(2)
C11 C12 C13 C14 . . 0.00(19)
C11 N23 C14 C15 . . -179.85(16)
Ni1 N23 C14 C15 . . 1.2(2)
C11 N23 C14 C13 . . 0.20(18)
Ni1 N23 C14 C13 . . -178.72(11)
C12 C13 C14 C15 . . 179.92(16)
C12 C13 C14 N23 . . -0.13(19)
N23 C14 C15 C16 . . -1.5(3)
C13 C14 C15 C16 . . 178.50(16)
N23 C14 C15 C151 . . 177.48(15)
C13 C14 C15 C151 . . -2.6(3)
C14 C15 C16 N24 . . -0.5(3)
C151 C15 C16 N24 . . -179.42(15)
C14 C15 C16 C17 . . -179.05(15)
C151 C15 C16 C17 . . 2.0(2)
C19 N24 C16 C15 . . -178.49(16)
Ni1 N24 C16 C15 . . 2.6(3)
C19 N24 C16 C17 . . 0.25(18)
Ni1 N24 C16 C17 . . -178.67(11)
C15 C16 C17 C18 . . 178.55(16)
N24 C16 C17 C18 . . -0.2(2)
C16 C17 C18 C19 . . 0.11(19)
C16 N24 C19 C20 . . -179.83(16)
Ni1 N24 C19 C20 . . -0.9(2)
C16 N24 C19 C18 . . -0.18(18)
Ni1 N24 C19 C18 . . 178.77(11)
C17 C18 C19 N24 . . 0.0(2)
C17 C18 C19 C20 . . 179.71(16)
N21 C1 C20 C19 . . -0.4(3)
C2 C1 C20 C19 . . 176.13(16)
N24 C19 C20 C1 . . 1.8(3)
C18 C19 C20 C1 . . -177.79(16)
C6 C5 C51 C52 . . -79.0(2)
C4 C5 C51 C52 . . 101.41(19)
C5 C51 C52 C53 . . 176.87(15)
C5 C51 C52 C54 . . -60.1(2)
C16 C15 C151 C152 . . 76.6(2)
C14 C15 C151 C152 . . -102.33(19)
C15 C151 C152 C154 . . -175.11(15)
C15 C151 C152 C153 . . 61.2(2)
N28 Ni2 N25 C21 2_565 . -178.71(14)
N28 Ni2 N25 C21 . . 1.29(14)
N28 Ni2 N25 C24 2_565 . 2.36(14)
N28 Ni2 N25 C24 . . -177.64(14)
N25 Ni2 N28 C39 2_565 . -178.68(14)
N25 Ni2 N28 C39 . . 1.32(14)
N25 Ni2 N28 C36 2_565 . 1.21(14)
N25 Ni2 N28 C36 . . -178.79(14)
C24 N25 C21 C40 . . 176.54(16)
Ni2 N25 C21 C40 . . -2.6(3)
C24 N25 C21 C22 . . -1.09(19)
Ni2 N25 C21 C22 . . 179.76(11)
N25 C21 C22 C23 . . 1.4(2)
C40 C21 C22 C23 . . -176.30(16)
C21 C22 C23 C24 . . -1.10(19)
C21 N25 C24 C25 . . 179.50(16)
Ni2 N25 C24 C25 . . -1.4(2)
C21 N25 C24 C23 . . 0.38(18)
Ni2 N25 C24 C23 . . 179.49(11)
C22 C23 C24 C25 . . -178.65(16)
C22 C23 C24 N25 . . 0.5(2)
N25 C24 C25 C36 . 2_565 -1.6(3)
C23 C24 C25 C36 . 2_565 177.35(16)
N25 C24 C25 C251 . . 178.48(15)
C23 C24 C25 C251 . . -2.5(3)
C39 N28 C36 C25 . 2_565 -179.01(16)
Ni2 N28 C36 C25 . 2_565 1.1(3)
C39 N28 C36 C37 . . 0.88(18)
Ni2 N28 C36 C37 . . -179.03(11)
N28 C36 C37 C38 . . -0.1(2)
C25 C36 C37 C38 2_565 . 179.78(16)
C36 C37 C38 C39 . . -0.68(19)
C36 N28 C39 C40 . . 177.03(16)
Ni2 N28 C39 C40 . . -3.1(2)
C36 N28 C39 C38 . . -1.32(19)
Ni2 N28 C39 C38 . . 178.59(11)
C37 C38 C39 N28 . . 1.3(2)
C37 C38 C39 C40 . . -177.12(16)
N28 C39 C40 C21 . . 2.0(3)
C38 C39 C40 C21 . . -179.87(16)
N25 C21 C40 C39 . . 1.0(3)
C22 C21 C40 C39 . . 178.43(16)
C24 C25 C251 C252 . . 100.67(19)
C36 C25 C251 C252 2_565 . -79.2(2)
C25 C251 C252 C253 . . 177.00(15)
C25 C251 C252 C254 . . -60.3(2)
